data_7248737
loop_
_publ_author_name
'Christopher, Imogen L.'
'Liu, Xiaojiao'
'Lloyd, Hayleigh J.'
'Bull, Craig L.'
'Funnell, Nicholas P.'
'Portius, Peter'
'Michalchuk, Adam A. L.'
'Kennedy, Stuart R.'
'Pulham, Colin R.'
'Morrison, Carole A.'

_publ_section_title
;
 Tuning energetic properties through co-crystallisation - a high-pressure
 experimental and computational study of nitrotriazolone: 4,4'-bipyridine.
;
_journal_issue 23
_journal_name_full 'Physical chemistry chemical physics : PCCP'
_journal_page_first 16859
_journal_page_last 16870
_journal_paper_doi 10.1039/d4cp01595a
_journal_volume 26
_journal_year 2024
_chemical_formula_moiety 'C2 H2 N4 O3, C10 H8 N2'
_chemical_formula_sum 'C12 H10 N6 O3'
_chemical_formula_weight 286.26
_space_group_crystal_system monoclinic
_space_group_IT_number 14
_space_group_name_Hall '-P 2yn'
_space_group_name_H-M_alt 'P 1 21/n 1'
_atom_sites_solution_hydrogens geom
_atom_sites_solution_primary dual
_audit_block_doi 10.5517/ccdc.csd.cc2bvm4z
_audit_creation_date 2022-05-04
_audit_creation_method
;
Olex2 1.3
(compiled 2020.11.12 svn.r5f609507 for OlexSys, GUI svn.r6408)
;
_audit_update_record
;
2022-05-04 deposited with the CCDC.	2024-05-23 downloaded from the CCDC.
;
_cell_angle_alpha 90
_cell_angle_beta 94.001(8)
_cell_angle_gamma 90
_cell_formula_units_Z 4
_cell_length_a 7.2334(6)
_cell_length_b 5.6302(4)
_cell_length_c 26.082(5)
_cell_measurement_reflns_used 1916
_cell_measurement_temperature 298.0
_cell_measurement_theta_max 26.16
_cell_measurement_theta_min 2.88
_cell_volume 1059.6(2)
_computing_cell_refinement 'SAINT V8.40A (?, 2016)'
_computing_data_reduction 'SAINT V8.40A (?, 2016)'
_computing_molecular_graphics 'Olex2 1.3 (Dolomanov et al., 2009)'
_computing_publication_material 'Olex2 1.3 (Dolomanov et al., 2009)'
_computing_structure_refinement 'SHELXL 2018/3 (Sheldrick, 2015)'
_computing_structure_solution 'SHELXT 2018/2 (Sheldrick, 2018)'
_diffrn_ambient_temperature 298.0
_diffrn_measured_fraction_theta_full 0.411
_diffrn_measured_fraction_theta_max 0.381
_diffrn_measurement_device_type 'Bruker APEX-II CCD'
_diffrn_measurement_method '\f and \w scans'
_diffrn_radiation_type MoK\a
_diffrn_radiation_wavelength 0.71073
_diffrn_reflns_av_R_equivalents 0.0428
_diffrn_reflns_av_unetI/netI 0.0362
_diffrn_reflns_Laue_measured_fraction_full 0.411
_diffrn_reflns_Laue_measured_fraction_max 0.381
_diffrn_reflns_limit_h_max 8
_diffrn_reflns_limit_h_min -9
_diffrn_reflns_limit_k_max 6
_diffrn_reflns_limit_k_min -6
_diffrn_reflns_limit_l_max 12
_diffrn_reflns_limit_l_min -12
_diffrn_reflns_number 4897
_diffrn_reflns_point_group_measured_fraction_full 0.411
_diffrn_reflns_point_group_measured_fraction_max 0.381
_diffrn_reflns_theta_full 25.242
_diffrn_reflns_theta_max 26.385
_diffrn_reflns_theta_min 2.876
_diffrn_source_current 1.4
_diffrn_source_power 0.07
_diffrn_source_voltage 50.0
_diffrn_standards_number 0
_exptl_absorpt_coefficient_mu 0.136
_exptl_absorpt_correction_T_max 0.7454
_exptl_absorpt_correction_T_min 0.6014
_exptl_absorpt_correction_type multi-scan
_exptl_absorpt_process_details
;
SADABS-2016/2 (Bruker,2016/2) was used for absorption correction.
wR2(int) was 0.1664 before and 0.0467 after correction.
The Ratio of minimum to maximum transmission is 0.8068.
The \l/2 correction factor is Not present.
;
_exptl_crystal_colour 'clear yellow'
_exptl_crystal_colour_lustre clear
_exptl_crystal_colour_primary yellow
_exptl_crystal_density_diffrn 1.794
_exptl_crystal_description block
_exptl_crystal_F_000 592
_refine_diff_density_max 0.112
_refine_diff_density_min -0.132
_refine_diff_density_rms 0.030
_refine_ls_extinction_method none
_refine_ls_goodness_of_fit_ref 1.085
_refine_ls_hydrogen_treatment constr
_refine_ls_matrix_type full
_refine_ls_number_parameters 190
_refine_ls_number_reflns 823
_refine_ls_number_restraints 150
_refine_ls_restrained_S_all 0.986
_refine_ls_R_factor_all 0.0456
_refine_ls_R_factor_gt 0.0295
_refine_ls_shift/su_max 0.000
_refine_ls_shift/su_mean 0.000
_refine_ls_structure_factor_coef Fsqd
_refine_ls_weighting_details 'w=1/[\s^2^(Fo^2^)+(0.0437P)^2^+0.2005P] where P=(Fo^2^+2Fc^2^)/3'
_refine_ls_weighting_scheme calc
_refine_ls_wR_factor_gt 0.0704
_refine_ls_wR_factor_ref 0.0779
_reflns_Friedel_coverage 0.000
_reflns_number_gt 665
_reflns_number_total 823
_reflns_threshold_expression 'I > 2\s(I)'
_cod_data_source_file d4cp01595a2.cif
_cod_data_source_block 3car_p02
_cod_depositor_comments 'Adding full bibliography for 7248734--7248746.cif.'
_cod_database_code 7248737
_shelx_shelxl_version_number 2018/3
_shelx_space_group_comment
;
The symmetry employed for this shelxl refinement is uniquely defined
by the following loop, which should always be used as a source of
symmetry information in preference to the above space-group names.
They are only intended as comments.
;
_olex2_refinement_description
;
1. Fixed Uiso
 At 1.2 times of:
  All C(H) groups, All N(H) groups
2. Rigid body (RIGU) restrains
 All non-hydrogen atoms
 with sigma for 1-2 distances of 0.004 and sigma for 1-3 distances of 0.004
3.a Aromatic/amide H refined with riding coordinates:
 N2(H2), N3(H3A), C9(H9), C11(H11), C4(H4), C3(H3), C12(H12), C7(H7), C6(H6),
 C8(H8)
;
_olex2_submission_special_instructions 'No special instructions were received'

loop_
_space_group_symop_operation_xyz
'x, y, z'
'-x+1/2, y+1/2, -z+1/2'
'-x, -y, -z'
'x-1/2, -y-1/2, z-1/2'

loop_
_atom_site_label
_atom_site_type_symbol
_atom_site_fract_x
_atom_site_fract_y
_atom_site_fract_z
_atom_site_U_iso_or_equiv
_atom_site_adp_type
_atom_site_occupancy
_atom_site_site_symmetry_order
_atom_site_calc_flag
_atom_site_refinement_flags_posn
_atom_site_refinement_flags_adp
_atom_site_refinement_flags_occupancy
_atom_site_disorder_assembly
_atom_site_disorder_group
O3 O 0.52398(19) 0.2792(2) 0.36979(13) 0.0285(17) Uani 1 1 d . . . . .
O2 O 0.1754(3) 1.0326(3) 0.3910(2) 0.029(2) Uani 1 1 d . . . . .
O1 O 0.1891(2) 1.1478(3) 0.31113(16) 0.029(2) Uani 1 1 d . . . . .
N2 N 0.3688(2) 0.6398(3) 0.37343(17) 0.019(2) Uani 1 1 d . . . . .
H2 H 0.341665 0.645787 0.404984 0.023 Uiso 1 1 calc R U . . .
N6 N 0.1180(2) 0.1926(3) 0.71916(17) 0.0206(19) Uani 1 1 d . . . . .
N5 N 0.2659(3) 0.5662(3) 0.46561(18) 0.027(2) Uani 1 1 d . . . . .
N4 N 0.3872(3) 0.7560(3) 0.2923(2) 0.022(2) Uani 1 1 d . . . . .
N3 N 0.4710(3) 0.5400(4) 0.3007(2) 0.024(2) Uani 1 1 d . . . . .
H3A H 0.524013 0.461938 0.277510 0.029 Uiso 1 1 calc R U . . .
C1 C 0.3300(3) 0.8017(4) 0.3365(3) 0.019(2) Uani 1 1 d . . . . .
C2 C 0.4613(3) 0.4628(4) 0.3497(3) 0.020(2) Uani 1 1 d . . . . .
C9 C 0.0754(3) 0.4795(4) 0.6524(3) 0.021(2) Uani 1 1 d . . . . .
H9 H 0.030405 0.628215 0.642257 0.025 Uiso 1 1 calc R U . . .
C11 C 0.2314(3) 0.1194(4) 0.6365(3) 0.018(2) Uani 1 1 d . . . . .
H11 H 0.292370 0.016265 0.615501 0.022 Uiso 1 1 calc R U . . .
C5 C 0.2014(3) 0.4171(4) 0.5661(2) 0.0182(18) Uani 1 1 d . . . . .
C10 C 0.1670(3) 0.3385(4) 0.6172(2) 0.0165(18) Uani 1 1 d . . . . .
C4 C 0.1423(3) 0.6401(4) 0.5465(3) 0.021(2) Uani 1 1 d . . . . .
H4 H 0.078751 0.742962 0.566973 0.026 Uiso 1 1 calc R U . . .
C3 C 0.1771(3) 0.7056(4) 0.4984(3) 0.024(2) Uani 1 1 d . . . . .
H3 H 0.137862 0.855083 0.487023 0.029 Uiso 1 1 calc R U . . .
C12 C 0.2048(3) 0.0572(4) 0.6858(3) 0.018(2) Uani 1 1 d . . . . .
H12 H 0.249925 -0.089548 0.697325 0.022 Uiso 1 1 calc R U . . .
C7 C 0.3242(3) 0.3535(4) 0.4840(3) 0.025(2) Uani 1 1 d . . . . .
H7 H 0.387679 0.254854 0.462636 0.030 Uiso 1 1 calc R U . . .
C6 C 0.2955(3) 0.2758(4) 0.5317(3) 0.022(2) Uani 1 1 d . . . . .
H6 H 0.338499 0.126432 0.542076 0.027 Uiso 1 1 calc R U . . .
N1 N 0.2247(4) 1.0109(4) 0.3471(3) 0.023(2) Uani 1 1 d . . . . .
C8 C 0.0524(3) 0.4019(4) 0.7001(3) 0.025(2) Uani 1 1 d . . . . .
H8 H -0.012915 0.498244 0.721459 0.030 Uiso 1 1 calc R U . . .

loop_
_atom_site_aniso_label
_atom_site_aniso_U_11
_atom_site_aniso_U_22
_atom_site_aniso_U_33
_atom_site_aniso_U_23
_atom_site_aniso_U_13
_atom_site_aniso_U_12
O3 0.0252(8) 0.0177(8) 0.042(6) 0.0026(11) -0.0006(15) 0.0039(6)
O2 0.0317(12) 0.0283(9) 0.028(7) 0.0011(15) 0.0072(19) 0.0057(7)
O1 0.0362(10) 0.0215(9) 0.027(7) 0.0075(14) -0.0054(17) 0.0044(7)
N2 0.0233(10) 0.0210(10) 0.014(6) 0.0009(14) 0.0031(19) 0.0039(7)
N6 0.0240(9) 0.0228(10) 0.015(6) 0.0027(13) 0.0022(19) -0.0031(7)
N5 0.0232(10) 0.0316(10) 0.025(7) 0.0014(14) 0.003(2) -0.0041(8)
N4 0.0251(12) 0.0206(9) 0.021(7) 0.0013(15) 0.005(2) -0.0014(8)
N3 0.0262(11) 0.0201(11) 0.027(7) -0.0046(16) 0.010(2) 0.0012(8)
C1 0.0197(12) 0.0176(11) 0.021(7) 0.0040(17) 0.005(2) 0.0000(9)
C2 0.0168(12) 0.0185(13) 0.026(8) -0.0052(18) 0.008(2) -0.0016(9)
C9 0.0213(12) 0.0167(12) 0.026(7) -0.0009(18) 0.006(2) 0.0028(9)
C11 0.0231(13) 0.0187(12) 0.014(8) -0.0015(18) 0.006(3) 0.0021(9)
C5 0.0155(11) 0.0193(10) 0.020(6) -0.0018(17) 0.003(2) -0.0029(8)
C10 0.0165(11) 0.0171(10) 0.016(6) -0.0002(17) 0.003(2) -0.0033(9)
C4 0.0216(12) 0.0192(12) 0.024(7) -0.0025(17) 0.005(2) -0.0016(9)
C3 0.0275(13) 0.0214(12) 0.024(7) 0.0025(18) 0.005(3) -0.0030(10)
C12 0.0210(12) 0.0192(12) 0.015(7) 0.0033(18) -0.002(3) 0.0012(9)
C7 0.0245(13) 0.0311(14) 0.020(8) -0.005(2) 0.007(3) -0.0009(10)
C6 0.0230(13) 0.0205(12) 0.024(7) 0.0001(18) 0.005(3) 0.0022(9)
N1 0.0207(13) 0.0201(10) 0.027(7) -0.0008(17) 0.000(2) -0.0022(8)
C8 0.0221(13) 0.0219(12) 0.032(7) 0.0015(19) 0.006(3) 0.0000(9)

loop_
_atom_type_symbol
_atom_type_description
_atom_type_scat_dispersion_real
_atom_type_scat_dispersion_imag
_atom_type_scat_source
C C 0.0033 0.0016 'International Tables Vol C Tables 4.2.6.8 and 6.1.1.4'
H H 0.0000 0.0000 'International Tables Vol C Tables 4.2.6.8 and 6.1.1.4'
N N 0.0061 0.0033 'International Tables Vol C Tables 4.2.6.8 and 6.1.1.4'
O O 0.0106 0.0060 'International Tables Vol C Tables 4.2.6.8 and 6.1.1.4'

loop_
_geom_angle_atom_site_label_1
_geom_angle_atom_site_label_2
_geom_angle_atom_site_label_3
_geom_angle
_geom_angle_site_symmetry_1
_geom_angle_site_symmetry_3
_geom_angle_publ_flag
C1 N2 H2 127.6 . . ?
C1 N2 C2 104.7(4) . . ?
C2 N2 H2 127.6 . . ?
C12 N6 C8 115.1(4) . . ?
C7 N5 C3 116.2(5) . . ?
C1 N4 N3 101.6(5) . . ?
N4 N3 H3A 123.7 . . ?
C2 N3 N4 112.7(4) . . ?
C2 N3 H3A 123.7 . . ?
N2 C1 N1 120.3(5) . . ?
N4 C1 N2 116.5(3) . . ?
N4 C1 N1 123.2(5) . . ?
O3 C2 N2 126.5(6) . . ?
O3 C2 N3 128.9(5) . . ?
N3 C2 N2 104.5(3) . . ?
C10 C9 H9 119.5 . . ?
C8 C9 H9 119.5 . . ?
C8 C9 C10 120.9(3) . . ?
C10 C11 H11 120.0 . . ?
C12 C11 H11 120.0 . . ?
C12 C11 C10 120.1(4) . . ?
C4 C5 C10 122.7(4) . . ?
C6 C5 C10 122.5(3) . . ?
C6 C5 C4 114.8(5) . . ?
C9 C10 C5 123.1(3) . . ?
C11 C10 C9 115.0(5) . . ?
C11 C10 C5 121.8(4) . . ?
C5 C4 H4 119.7 . . ?
C3 C4 C5 120.6(4) . . ?
C3 C4 H4 119.7 . . ?
N5 C3 H3 118.1 . . ?
C4 C3 N5 123.8(3) . . ?
C4 C3 H3 118.1 . . ?
N6 C12 C11 124.7(3) . . ?
N6 C12 H12 117.7 . . ?
C11 C12 H12 117.7 . . ?
N5 C7 H7 118.2 . . ?
N5 C7 C6 123.5(4) . . ?
C6 C7 H7 118.2 . . ?
C5 C6 H6 119.4 . . ?
C7 C6 C5 121.1(3) . . ?
C7 C6 H6 119.4 . . ?
O2 N1 C1 116.8(5) . . ?
O1 N1 O2 126.2(3) . . ?
O1 N1 C1 116.9(5) . . ?
N6 C8 H8 117.9 . . ?
C9 C8 N6 124.2(4) . . ?
C9 C8 H8 117.9 . . ?

loop_
_geom_bond_atom_site_label_1
_geom_bond_atom_site_label_2
_geom_bond_distance
_geom_bond_site_symmetry_2
_geom_bond_publ_flag
O3 C2 1.231(4) . ?
O2 N1 1.230(8) . ?
O1 N1 1.226(6) . ?
N2 H2 0.8600 . ?
N2 C1 1.342(6) . ?
N2 C2 1.372(5) . ?
N6 C12 1.345(6) . ?
N6 C8 1.352(4) . ?
N5 C3 1.355(6) . ?
N5 C7 1.347(4) . ?
N4 N3 1.370(3) . ?
N4 C1 1.278(8) . ?
N3 H3A 0.8600 . ?
N3 C2 1.356(9) . ?
C1 N1 1.440(4) . ?
C9 H9 0.9300 . ?
C9 C10 1.412(6) . ?
C9 C8 1.340(9) . ?
C11 H11 0.9300 . ?
C11 C10 1.399(4) . ?
C11 C12 1.361(9) . ?
C5 C10 1.442(8) . ?
C5 C4 1.411(4) . ?
C5 C6 1.410(6) . ?
C4 H4 0.9300 . ?
C4 C3 1.349(9) . ?
C3 H3 0.9300 . ?
C12 H12 0.9300 . ?
C7 H7 0.9300 . ?
C7 C6 1.349(9) . ?
C6 H6 0.9300 . ?
C8 H8 0.9300 . ?

loop_
_geom_torsion_atom_site_label_1
_geom_torsion_atom_site_label_2
_geom_torsion_atom_site_label_3
_geom_torsion_atom_site_label_4
_geom_torsion
_geom_torsion_site_symmetry_1
_geom_torsion_site_symmetry_2
_geom_torsion_site_symmetry_3
_geom_torsion_site_symmetry_4
_geom_torsion_publ_flag
N2 C1 N1 O2 0.7(5) . . . . ?
N2 C1 N1 O1 -177.7(3) . . . . ?
N5 C7 C6 C5 -0.4(6) . . . . ?
N4 N3 C2 O3 -179.0(3) . . . . ?
N4 N3 C2 N2 -0.7(4) . . . . ?
N4 C1 N1 O2 178.9(4) . . . . ?
N4 C1 N1 O1 0.5(5) . . . . ?
N3 N4 C1 N2 0.7(4) . . . . ?
N3 N4 C1 N1 -177.7(3) . . . . ?
C1 N2 C2 O3 179.4(3) . . . . ?
C1 N2 C2 N3 1.0(3) . . . . ?
C1 N4 N3 C2 0.1(4) . . . . ?
C2 N2 C1 N4 -1.1(4) . . . . ?
C2 N2 C1 N1 177.3(3) . . . . ?
C5 C4 C3 N5 1.1(6) . . . . ?
C10 C9 C8 N6 2.4(6) . . . . ?
C10 C11 C12 N6 0.3(6) . . . . ?
C10 C5 C4 C3 -179.8(4) . . . . ?
C10 C5 C6 C7 179.5(4) . . . . ?
C4 C5 C10 C9 -1.5(6) . . . . ?
C4 C5 C10 C11 -178.2(3) . . . . ?
C4 C5 C6 C7 0.0(5) . . . . ?
C3 N5 C7 C6 1.1(5) . . . . ?
C12 N6 C8 C9 -2.5(5) . . . . ?
C12 C11 C10 C9 -0.5(5) . . . . ?
C12 C11 C10 C5 176.4(4) . . . . ?
C7 N5 C3 C4 -1.5(5) . . . . ?
C6 C5 C10 C9 179.0(3) . . . . ?
C6 C5 C10 C11 2.4(5) . . . . ?
C6 C5 C4 C3 -0.3(5) . . . . ?
C8 N6 C12 C11 1.2(5) . . . . ?
C8 C9 C10 C11 -0.8(5) . . . . ?
C8 C9 C10 C5 -177.6(4) . . . . ?
